data_2004162
loop_
_publ_author_name
'Ng, S. W.'

_publ_section_title
;
 Rhombohedral Chlorotriphenyltin
;
_journal_issue 11
_journal_name_full 'Acta Crystallographica Section C'
_journal_page_first 2292
_journal_page_last 2293
_journal_paper_doi 10.1107/S0108270195006998
_journal_volume 51
_journal_year 1995
_chemical_formula_sum 'C18 H15 Cl Sn'
_chemical_formula_weight 385.44
_chemical_name_common chlorotriphenyltin
_chemical_name_systematic
;
 chlorotriphenyltin
;
_space_group_IT_number 148
_symmetry_cell_setting trigonal
_symmetry_space_group_name_Hall '-R 3'
_symmetry_space_group_name_H-M 'R -3 :H'
_audit_creation_method SHELXL
_cell_angle_alpha 90
_cell_angle_beta 90
_cell_angle_gamma 120
_cell_formula_units_Z 24
_cell_length_a 24.4935(4)
_cell_length_b 24.4935(4)
_cell_length_c 19.1219(6)
_cell_measurement_reflns_used 25
_cell_measurement_temperature 298
_cell_measurement_theta_max 15
_cell_measurement_theta_min 14
_cell_volume 9934.9(4)
_computing_cell_refinement 'CAD-4 VAX/PC'
_computing_data_collection 'CAD-4 VAX/PC (Enraf-Nonius, 1988)'
_computing_data_reduction 'Xtal3.0 (Hall & Stewart, 1990)'
_computing_molecular_graphics 'ORTEPII (Johnson, 1976)'
_computing_publication_material SHELXL93
_computing_structure_refinement 'SHELXL93 (Sheldrick, 1993)'
_computing_structure_solution 'SHELXS86 (Sheldrick, 1985)'
_diffrn_ambient_temperature 298
_diffrn_measurement_device 'Enraf-Nonius CAD4'
_diffrn_measurement_method \w-2\q
_diffrn_radiation_monochromator graphite
_diffrn_radiation_source 'fine-focus sealed tube'
_diffrn_radiation_type MoK\a
_diffrn_radiation_wavelength 0.71073
_diffrn_reflns_av_R_equivalents 0.0174
_diffrn_reflns_av_sigmaI/netI 0.0222
_diffrn_reflns_limit_h_max 25
_diffrn_reflns_limit_h_min 0
_diffrn_reflns_limit_k_max 25
_diffrn_reflns_limit_k_min 0
_diffrn_reflns_limit_l_max 22
_diffrn_reflns_limit_l_min -22
_diffrn_reflns_number 4189
_diffrn_reflns_theta_max 24.97
_diffrn_reflns_theta_min 1.43
_diffrn_standards_decay_% 0.8
_diffrn_standards_interval_time 60
_diffrn_standards_number 3
_exptl_absorpt_coefficient_mu 1.692
_exptl_absorpt_correction_T_max 0.475
_exptl_absorpt_correction_T_min 0.431
_exptl_absorpt_correction_type '\y scans (Xtal3.0; Hall & Stewart, 1990)'
_exptl_crystal_colour colourless
_exptl_crystal_density_diffrn 1.546
_exptl_crystal_description cube
_exptl_crystal_F_000 4560
_exptl_crystal_size_max 0.44
_exptl_crystal_size_mid 0.44
_exptl_crystal_size_min 0.44
_refine_diff_density_max 0.71
_refine_diff_density_min -0.34
_refine_ls_extinction_method none
_refine_ls_goodness_of_fit_all 1.088
_refine_ls_goodness_of_fit_obs 1.134
_refine_ls_hydrogen_treatment 'H-atoms were located and refined isotropically'
_refine_ls_matrix_type full
_refine_ls_number_parameters 321
_refine_ls_number_reflns 3887
_refine_ls_number_restraints 0
_refine_ls_restrained_S_all 1.088
_refine_ls_restrained_S_obs 1.134
_refine_ls_R_factor_all 0.0546
_refine_ls_R_factor_obs 0.0344
_refine_ls_shift/esd_max 0.001
_refine_ls_shift/esd_mean 0.000
_refine_ls_structure_factor_coef Fsqd
_refine_ls_weighting_scheme
;
calc w = 1/[\s^2^(F~o~^2^) + (0.0447P)^2^ + 6.3034P]
where P = (F~o~^2^ + 2F~c~^2^)/3
;
_refine_ls_wR_factor_all 0.0871
_refine_ls_wR_factor_obs 0.0766
_reflns_number_observed 2853
_reflns_number_total 3887
_reflns_observed_criterion >2sigma(I)
_cod_data_source_file mu1190.cif
_cod_data_source_block ipt145
_cod_original_sg_symbol_H-M 'R -3'
_cod_original_formula_sum 'C18 H15 Cl1 Sn'
_cod_database_code 2004162

loop_
_symmetry_equiv_pos_as_xyz
'x, y, z'
'-y, x-y, z'
'-x+y, -x, z'
'x+2/3, y+1/3, z+1/3'
'-y+2/3, x-y+1/3, z+1/3'
'-x+y+2/3, -x+1/3, z+1/3'
'x+1/3, y+2/3, z+2/3'
'-y+1/3, x-y+2/3, z+2/3'
'-x+y+1/3, -x+2/3, z+2/3'
'-x, -y, -z'
'y, -x+y, -z'
'x-y, x, -z'
'-x+2/3, -y+1/3, -z+1/3'
'y+2/3, -x+y+1/3, -z+1/3'
'x-y+2/3, x+1/3, -z+1/3'
'-x+1/3, -y+2/3, -z+2/3'
'y+1/3, -x+y+2/3, -z+2/3'
'x-y+1/3, x+2/3, -z+2/3'

loop_
_atom_site_aniso_label
_atom_site_aniso_U_11
_atom_site_aniso_U_22
_atom_site_aniso_U_33
_atom_site_aniso_U_12
_atom_site_aniso_U_13
_atom_site_aniso_U_23
Sn1 0.0670(2) 0.0559(2) 0.0598(2) 0.0318(2) 0.00663(14) 0.00442(13)
Cl1 0.1324(12) 0.0698(8) 0.1058(10) 0.0578(9) 0.0193(9) 0.0213(7)
C1 0.055(2) 0.055(2) 0.054(2) 0.027(2) 0.004(2) 0.007(2)
C2 0.057(2) 0.064(3) 0.056(2) 0.029(2) 0.003(2) 0.008(2)
C3 0.079(3) 0.081(3) 0.080(3) 0.049(3) 0.019(3) 0.013(3)
C4 0.109(4) 0.091(4) 0.063(3) 0.054(3) 0.017(3) 0.002(3)
C5 0.109(5) 0.127(5) 0.054(3) 0.064(4) -0.018(3) -0.009(3)
C6 0.081(4) 0.108(4) 0.073(3) 0.064(3) -0.007(3) 0.001(3)
C7 0.070(3) 0.048(2) 0.058(2) 0.024(2) 0.003(2) 0.000(2)
C8 0.075(3) 0.080(3) 0.071(3) 0.014(3) 0.003(3) 0.014(3)
C9 0.067(4) 0.100(4) 0.112(5) 0.016(3) -0.007(3) 0.011(4)
C10 0.105(5) 0.078(4) 0.092(4) 0.028(4) -0.034(4) -0.001(3)
C11 0.105(4) 0.058(3) 0.066(3) 0.028(3) -0.003(3) 0.004(2)
C12 0.072(3) 0.052(3) 0.066(3) 0.022(2) 0.006(2) 0.001(2)
C13 0.068(3) 0.073(3) 0.055(2) 0.045(2) -0.001(2) 0.003(2)
C14 0.086(4) 0.086(4) 0.070(3) 0.050(3) -0.001(3) -0.005(3)
C15 0.108(5) 0.137(6) 0.066(3) 0.086(5) 0.014(3) 0.008(3)
C16 0.068(4) 0.143(6) 0.079(4) 0.059(4) 0.008(3) 0.027(4)
C17 0.066(3) 0.106(5) 0.090(4) 0.036(3) -0.008(3) 0.006(3)
C18 0.074(3) 0.088(4) 0.065(3) 0.046(3) -0.012(2) -0.007(3)
Sn2 0.0523(2) 0.0523(2) 0.0637(3) 0.02613(10) 0.000 0.000
Cl2 0.1053(11) 0.1053(11) 0.0634(12) 0.0526(5) 0.000 0.000
C19 0.052(2) 0.050(2) 0.059(2) 0.026(2) 0.003(2) 0.005(2)
C20 0.062(3) 0.062(3) 0.071(3) 0.032(2) -0.001(2) 0.003(2)
C21 0.069(3) 0.066(3) 0.078(3) 0.025(3) -0.005(3) -0.005(2)
C22 0.100(4) 0.056(3) 0.077(3) 0.032(3) 0.013(3) -0.002(3)
C23 0.101(4) 0.075(4) 0.094(4) 0.061(4) 0.001(3) 0.008(3)
C24 0.069(3) 0.066(3) 0.075(3) 0.038(3) -0.007(2) -0.002(2)

loop_
_atom_site_label
_atom_site_occupancy
_atom_site_fract_x
_atom_site_fract_y
_atom_site_fract_z
_atom_site_U_iso_or_equiv
_atom_site_thermal_displace_type
_atom_site_calc_flag
_atom_site_refinement_flags
_atom_site_type_symbol
Sn1 1 .35981(2) .28419(2) .61695(2) .06046(12) Uani d . Sn
Cl1 1 .38740(8) .38490(6) .57433(8) .0994(4) Uani d . Cl
C1 1 .3657(2) .2333(2) .5305(2) .0548(9) Uani d . C
C2 1 .4041(2) .2074(2) .5349(2) .0592(10) Uani d . C
C3 1 .4066(3) .1709(2) .4814(3) .0760(14) Uani d . C
C4 1 .3707(3) .1599(3) .4233(3) .086(2) Uani d . C
C5 1 .3326(3) .1849(3) .4172(3) .094(2) Uani d . C
C6 1 .3302(3) .2218(3) .4702(3) .0803(15) Uani d . C
C7 1 .4288(2) .3000(2) .6938(2) .0610(10) Uani d . C
C8 1 .4919(3) .3312(2) .6781(3) .087(2) Uani d . C
C9 1 .5361(3) .3395(3) .7280(4) .104(2) Uani d . C
C10 1 .5166(3) .3166(3) .7940(4) .100(2) Uani d . C
C11 1 .4551(3) .2855(2) .8106(3) .0826(15) Uani d . C
C12 1 .4111(3) .2769(2) .7606(2) .0674(12) Uani d . C
C13 1 .2690(2) .2469(2) .6608(2) .0613(10) Uani d . C
C14 1 .2566(3) .2804(3) .7119(3) .0780(13) Uani d . C
C15 1 .1982(3) .2536(4) .7438(3) .093(2) Uani d . C
C16 1 .1525(3) .1940(4) .7256(3) .094(2) Uani d . C
C17 1 .1633(3) .1608(3) .6763(3) .090(2) Uani d . C
C18 1 .2210(2) .1872(2) .6437(3) .0733(13) Uani d . C
H2 1 .4305(17) .2173(16) .5728(19) .049(10) Uiso d . H
H3 1 .432(2) .157(2) .484(2) .071(14) Uiso d . H
H4 1 .373(3) .137(3) .388(3) .12(2) Uiso d . H
H5 1 .316(2) .183(3) .385(3) .088(18) Uiso d . H
H6 1 .3084(19) .238(2) .469(2) .063(13) Uiso d . H
H8 1 .508(2) .352(2) .636(3) .093(16) Uiso d . H
H9 1 .578(3) .362(3) .716(3) .15(3) Uiso d . H
H10 1 .541(2) .323(2) .826(3) .080(16) Uiso d . H
H11 1 .438(2) .268(2) .856(3) .084(15) Uiso d . H
H12 1 .3709(18) .2590(18) .772(2) .053(12) Uiso d . H
H14 1 .289(2) .319(2) .725(2) .077(15) Uiso d . H
H15 1 .198(3) .282(2) .778(3) .103(18) Uiso d . H
H16 1 .113(2) .178(2) .746(3) .093(17) Uiso d . H
H17 1 .132(3) .118(3) .657(3) .12(2) Uiso d . H
H18 1 .2262(19) .1624(19) .611(2) .069(13) Uiso d . H
Sn2 1 .6667 .3333 .47166(3) .05609(15) Uani d S Sn
Cl2 1 .6667 .3333 .59582(11) .0913(7) Uani d S Cl
C19 1 .6239(2) .2369(2) .4450(2) .0534(9) Uani d . C
C20 1 .5680(2) .2074(2) .4074(2) .0647(11) Uani d . C
C21 1 .5391(2) .1441(2) .3919(3) .0751(13) Uani d . C
C22 1 .5659(3) .1096(2) .4138(3) .0804(14) Uani d . C
C23 1 .6214(3) .1380(3) .4502(3) .083(2) Uani d . C
C24 1 .6504(2) .2012(2) .4658(2) .0685(12) Uani d . C
H20 1 .549(2) .232(2) .394(2) .080(14) Uiso d . H
H21 1 .500(2) .122(2) .365(2) .089(15) Uiso d . H
H22 1 .545(2) .067(2) .403(2) .088(15) Uiso d . H
H23 1 .639(2) .122(2) .463(3) .084(18) Uiso d . H
H24 1 .689(2) .2207(19) .489(2) .070(13) Uiso d . H

loop_
_atom_type_symbol
_atom_type_description
_atom_type_scat_dispersion_real
_atom_type_scat_dispersion_imag
_atom_type_scat_source
C C 0.0033 0.0016 'International Tables Vol C Tables 4.2.6.8 and 6.1.1.4'
H H 0.0000 0.0000 'International Tables Vol C Tables 4.2.6.8 and 6.1.1.4'
Cl Cl 0.1484 0.1585 'International Tables Vol C Tables 4.2.6.8 and 6.1.1.4'
Sn Sn -0.6537 1.4246 'International Tables Vol C Tables 4.2.6.8 and 6.1.1.4'

loop_
_geom_angle_atom_site_label_1
_geom_angle_atom_site_label_2
_geom_angle_atom_site_label_3
_geom_angle_site_symmetry_1
_geom_angle_site_symmetry_3
_geom_angle
_geom_angle_publ_flag
C13 Sn1 C1 . . 115.0(2) yes
C13 Sn1 C7 . . 112.0(2) yes
C1 Sn1 C7 . . 111.5(2) yes
C13 Sn1 Cl1 . . 106.22(12) yes
C1 Sn1 Cl1 . . 106.13(11) yes
C7 Sn1 Cl1 . . 105.27(11) yes
C2 C1 C6 . . 117.4(4) yes
C2 C1 Sn1 . . 119.1(3) yes
C6 C1 Sn1 . . 123.3(3) yes
C1 C2 C3 . . 121.0(4) no
C4 C3 C2 . . 120.1(5) no
C5 C4 C3 . . 120.4(5) no
C4 C5 C6 . . 119.9(6) no
C5 C6 C1 . . 121.1(5) no
C8 C7 C12 . . 117.9(4) yes
C8 C7 Sn1 . . 121.4(3) yes
C12 C7 Sn1 . . 120.6(3) yes
C7 C8 C9 . . 120.9(5) no
C10 C9 C8 . . 119.3(6) no
C11 C10 C9 . . 120.9(6) no
C10 C11 C12 . . 119.6(5) no
C11 C12 C7 . . 121.4(5) no
C18 C13 C14 . . 117.6(4) yes
C18 C13 Sn1 . . 121.3(3) yes
C14 C13 Sn1 . . 120.9(4) yes
C15 C14 C13 . . 120.3(6) no
C16 C15 C14 . . 119.7(6) no
C17 C16 C15 . . 121.1(6) no
C16 C17 C18 . . 119.8(6) no
C17 C18 C13 . . 121.5(5) no
C19 Sn2 C19 . 2_655 114.36(8) yes
C19 Sn2 C19 . 3_665 114.36(8) no
C19 Sn2 C19 2_655 3_665 114.36(8) no
C19 Sn2 Cl2 . . 103.97(10) yes
C19 Sn2 Cl2 2_655 . 103.97(10) no
C19 Sn2 Cl2 3_665 . 103.97(10) no
C24 C19 C20 . . 118.2(4) yes
C24 C19 Sn2 . . 120.7(3) yes
C20 C19 Sn2 . . 121.1(3) yes
C21 C20 C19 . . 121.1(4) no
C22 C21 C20 . . 119.6(5) no
C23 C22 C21 . . 120.3(5) no
C22 C23 C24 . . 120.3(5) no
C23 C24 C19 . . 120.5(5) no

loop_
_geom_bond_atom_site_label_1
_geom_bond_atom_site_label_2
_geom_bond_site_symmetry_2
_geom_bond_distance
_geom_bond_publ_flag
Sn1 C13 . 2.109(4) yes
Sn1 C1 . 2.118(4) yes
Sn1 C7 . 2.124(4) yes
Sn1 Cl1 . 2.3535(12) yes
C1 C2 . 1.376(5) no
C1 C6 . 1.384(6) no
C2 C3 . 1.379(6) no
C3 C4 . 1.356(7) no
C4 C5 . 1.352(8) no
C5 C6 . 1.379(8) no
C7 C8 . 1.372(6) no
C7 C12 . 1.377(6) no
C8 C9 . 1.381(8) no
C9 C10 . 1.367(9) no
C10 C11 . 1.343(8) no
C11 C12 . 1.375(7) no
C13 C18 . 1.383(6) no
C13 C14 . 1.404(6) no
C14 C15 . 1.382(8) no
C15 C16 . 1.367(9) no
C16 C17 . 1.356(8) no
C17 C18 . 1.373(7) no
Sn2 C19 . 2.112(4) yes
Sn2 C19 2_655 2.112(4) no
Sn2 C19 3_665 2.112(4) no
Sn2 Cl2 . 2.374(2) yes
C19 C24 . 1.384(6) no
C19 C20 . 1.388(6) no
C20 C21 . 1.375(6) no
C21 C22 . 1.368(7) no
C22 C23 . 1.366(8) no
C23 C24 . 1.375(7) no
